data_4333593
loop_
_publ_author_name
'Avelino Mart\'in'
'Noelia Mart\'inez-Espada'
'Miguel Mena'
'Adri\'an P\'erez-Redondo'
'Carlos Y\'elamos'

_publ_section_title
;
 Copper(I) and Silver(I) Complexes Supported by the Tridentate
 [{Ti(\h5-C5Me5)(\m-NH)}3(\m3-N)] Metalloligand
;
_journal_name_full 'Inorganic Chemistry'
_journal_page_first 918
_journal_page_last 930
_journal_paper_doi 10.1021/ic302113k
_journal_volume 52
_journal_year 2013
_chemical_compound_source 'synthesis as described'
_chemical_formula_moiety '2(C30 H51 Ag N5 Ti3),2(CF3O3S),C7 H8'
_chemical_formula_sum 'C69 H110 Ag2 F6 N10 O6 S2 Ti6'
_chemical_formula_weight 1856.93
_chemical_name_systematic
;
 ?
;
_space_group_crystal_system monoclinic
_space_group_IT_number 15
_space_group_name_Hall '-C 2yc'
_space_group_name_H-M_alt 'C 1 2/c 1'
_symmetry_space_group_name_Hall '-C 2yc'
_symmetry_space_group_name_H-M 'C 1 2/c 1'
_atom_sites_solution_hydrogens geom
_atom_sites_solution_primary direct
_atom_sites_solution_secondary difmap
_audit_conform_dict_location ftp://ftp.iucr.org/pub/cif_core.dic
_audit_conform_dict_name cif_core.dic
_audit_conform_dict_version 2.3
_audit_creation_date 2012-04-09T18:08:27-00:00
_audit_creation_method 'WinGX routine CIF_UPDATE'
_cell_angle_alpha 90
_cell_angle_beta 121.823(12)
_cell_angle_gamma 90
_cell_formula_units_Z 4
_cell_length_a 36.798(6)
_cell_length_b 12.1557(19)
_cell_length_c 22.225(3)
_cell_measurement_reflns_used 179
_cell_measurement_temperature 200(2)
_cell_measurement_theta_max 19
_cell_measurement_theta_min 3
_cell_measurement_wavelength 0.71073
_cell_volume 8447(2)
_computing_cell_refinement 'Dirax/lsq (Duisenberg & Schreurs, 1989-2000)'
_computing_data_collection 'Collect (Nonius BV, 1997-2000)'
_computing_data_reduction 'EvalCCD (Duisenberg & Schreurs 1990-2000)'
_computing_molecular_graphics 'Ortep-3 for Windows (Farrugia, 1997)'
_computing_publication_material 'WinGX publication routines (Farrugia, 1999)'
_computing_structure_refinement 'SHELXL-97 (Sheldrick, 1997)'
_computing_structure_solution 'SHELXS-86 (Sheldrick, 1986)'
_diffrn_ambient_temperature 200(2)
_diffrn_detector 'CCD plate'
_diffrn_detector_area_resol_mean 9
_diffrn_measured_fraction_theta_full 0.993
_diffrn_measured_fraction_theta_max 0.993
_diffrn_measurement_device '95mm CCD camera on \k-goniostat'
_diffrn_measurement_device_type KappaCCD
_diffrn_measurement_method 'CCD rotation images, thick slices'
_diffrn_orient_matrix_type X=UH
_diffrn_orient_matrix_UB_11 0.01
_diffrn_orient_matrix_UB_12 0
_diffrn_orient_matrix_UB_13 0
_diffrn_orient_matrix_UB_21 0
_diffrn_orient_matrix_UB_22 0.01
_diffrn_orient_matrix_UB_23 0
_diffrn_orient_matrix_UB_31 0
_diffrn_orient_matrix_UB_32 0
_diffrn_orient_matrix_UB_33 0.01
_diffrn_radiation_monochromator graphite
_diffrn_radiation_probe x-ray
_diffrn_radiation_type MoK\a
_diffrn_radiation_wavelength 0.71073
_diffrn_reflns_av_R_equivalents 0.1644
_diffrn_reflns_av_unetI/netI 0.1144
_diffrn_reflns_limit_h_max 47
_diffrn_reflns_limit_h_min -47
_diffrn_reflns_limit_k_max 15
_diffrn_reflns_limit_k_min -15
_diffrn_reflns_limit_l_max 28
_diffrn_reflns_limit_l_min -28
_diffrn_reflns_number 92545
_diffrn_reflns_reduction_process
;
 Scaled and merged with SORTAV
 R.H. Blessing, (1987) Cryst. Rev. 1, 3-58
 R.H. Blessing, (1989) J. Appl. Cryst. 22, 396-397
;
_diffrn_reflns_theta_full 27.51
_diffrn_reflns_theta_max 27.51
_diffrn_reflns_theta_min 5.05
_diffrn_source 'Enraf Nonius FR590'
_exptl_absorpt_coefficient_mu 1.104
_exptl_absorpt_correction_T_max 0.733
_exptl_absorpt_correction_T_min 0.68
_exptl_absorpt_correction_type multi-scan
_exptl_absorpt_process_details
;
 R.H. Blessing, Acta Cryst. (1995), A51, 33-38
;
_exptl_crystal_colour yellow
_exptl_crystal_density_diffrn 1.46
_exptl_crystal_description prism
_exptl_crystal_F_000 3816
_exptl_crystal_size_max 0.365
_exptl_crystal_size_mid 0.293
_exptl_crystal_size_min 0.262
_refine_diff_density_max 0.624
_refine_diff_density_min -0.664
_refine_diff_density_rms 0.099
_refine_ls_extinction_method none
_refine_ls_goodness_of_fit_ref 1.023
_refine_ls_hydrogen_treatment constr
_refine_ls_matrix_type full
_refine_ls_number_parameters 545
_refine_ls_number_reflns 9637
_refine_ls_number_restraints 23
_refine_ls_restrained_S_all 1.023
_refine_ls_R_factor_all 0.1279
_refine_ls_R_factor_gt 0.055
_refine_ls_shift/su_max 0.008
_refine_ls_shift/su_mean 0
_refine_ls_structure_factor_coef Fsqd
_refine_ls_weighting_details 'calc w=1/[\s^2^(Fo^2^)+(0.0435P)^2^+18.4995P] where P=(Fo^2^+2Fc^2^)/3'
_refine_ls_weighting_scheme calc
_refine_ls_wR_factor_gt 0.1046
_refine_ls_wR_factor_ref 0.1199
_reflns_number_gt 5604
_reflns_number_total 9637
_reflns_threshold_expression >2sigma(I)
_cod_data_source_file ic302113k_si_001_2.cif
_cod_data_source_block 5
_cod_database_code 4333593

loop_
_space_group_symop_operation_xyz
'x, y, z'
'-x, y, -z+1/2'
'x+1/2, y+1/2, z'
'-x+1/2, y+1/2, -z+1/2'
'-x, -y, -z'
'x, -y, z-1/2'
'-x+1/2, -y+1/2, -z'
'x+1/2, -y+1/2, z-1/2'

loop_
_atom_site_label
_atom_site_type_symbol
_atom_site_fract_x
_atom_site_fract_y
_atom_site_fract_z
_atom_site_U_iso_or_equiv
_atom_site_adp_type
_atom_site_occupancy
_atom_site_symmetry_multiplicity
_atom_site_calc_flag
_atom_site_refinement_flags
_atom_site_disorder_assembly
_atom_site_disorder_group
C11 C 0.15029(15) 0.9375(4) 0.2598(2) 0.0346(11) Uani 1 1 d . . .
C12 C 0.14594(14) 1.0351(4) 0.2210(2) 0.0328(10) Uani 1 1 d . . .
C13 C 0.18579(14) 1.0550(3) 0.2266(2) 0.0311(10) Uani 1 1 d . . .
C14 C 0.21440(13) 0.9688(4) 0.2678(2) 0.0310(10) Uani 1 1 d . . .
C15 C 0.19277(14) 0.8958(4) 0.2892(2) 0.0317(10) Uani 1 1 d . . .
C16 C 0.11648(18) 0.8880(5) 0.2702(3) 0.0577(16) Uani 1 1 d . . .
H16A H 0.1194 0.9176 0.3135 0.086 Uiso 1 1 calc R . .
H16B H 0.1199 0.8079 0.2742 0.086 Uiso 1 1 calc R . .
H16C H 0.0881 0.9062 0.2295 0.086 Uiso 1 1 calc R . .
C17 C 0.10704(17) 1.1101(5) 0.1849(3) 0.0574(15) Uani 1 1 d . . .
H17A H 0.0903 1.1011 0.2073 0.086 Uiso 1 1 calc R . .
H17B H 0.0893 1.0907 0.1347 0.086 Uiso 1 1 calc R . .
H17C H 0.1164 1.1867 0.1895 0.086 Uiso 1 1 calc R . .
C18 C 0.19701(19) 1.1533(4) 0.1973(3) 0.0523(14) Uani 1 1 d . . .
H18A H 0.1713 1.1792 0.154 0.079 Uiso 1 1 calc R . .
H18B H 0.2186 1.1317 0.1864 0.079 Uiso 1 1 calc R . .
H18C H 0.2084 1.2125 0.2325 0.079 Uiso 1 1 calc R . .
C19 C 0.25987(15) 0.9576(5) 0.2861(3) 0.0525(14) Uani 1 1 d . . .
H19A H 0.2756 1.0255 0.3087 0.079 Uiso 1 1 calc R . .
H19B H 0.2601 0.9444 0.2428 0.079 Uiso 1 1 calc R . .
H19C H 0.2736 0.8957 0.3187 0.079 Uiso 1 1 calc R . .
C20 C 0.21218(19) 0.7981(4) 0.3376(3) 0.0541(15) Uani 1 1 d . . .
H20A H 0.2329 0.7624 0.329 0.081 Uiso 1 1 calc R . .
H20B H 0.1896 0.7456 0.3284 0.081 Uiso 1 1 calc R . .
H20C H 0.2267 0.8226 0.387 0.081 Uiso 1 1 calc R . .
C21 C 0.06655(14) 0.9764(4) -0.0890(2) 0.0333(10) Uani 1 1 d . . .
C22 C 0.08585(14) 0.9008(4) -0.1130(2) 0.0314(10) Uani 1 1 d . . .
C23 C 0.12903(14) 0.9342(4) -0.0848(2) 0.0306(10) Uani 1 1 d . . .
C24 C 0.13621(14) 1.0327(4) -0.0447(2) 0.0339(11) Uani 1 1 d . . .
C25 C 0.09775(15) 1.0586(4) -0.0468(2) 0.0335(11) Uani 1 1 d . . .
C26 C 0.02074(15) 0.9742(5) -0.1059(3) 0.0515(14) Uani 1 1 d . . .
H26A H 0.0033 1.0254 -0.1448 0.077 Uiso 1 1 calc R . .
H26B H 0.0203 0.9962 -0.0639 0.077 Uiso 1 1 calc R . .
H26C H 0.0092 0.8996 -0.12 0.077 Uiso 1 1 calc R . .
C27 C 0.06403(18) 0.8050(4) -0.1627(3) 0.0525(14) Uani 1 1 d . . .
H27A H 0.0456 0.7669 -0.1497 0.079 Uiso 1 1 calc R . .
H27B H 0.0857 0.7539 -0.1591 0.079 Uiso 1 1 calc R . .
H27C H 0.0466 0.8322 -0.2114 0.079 Uiso 1 1 calc R . .
C28 C 0.16180(17) 0.8787(5) -0.0959(3) 0.0490(13) Uani 1 1 d . . .
H28A H 0.1679 0.9255 -0.1254 0.074 Uiso 1 1 calc R . .
H28B H 0.1506 0.8078 -0.1195 0.074 Uiso 1 1 calc R . .
H28C H 0.1882 0.8667 -0.05 0.074 Uiso 1 1 calc R . .
C29 C 0.17665(17) 1.1009(4) -0.0094(3) 0.0542(15) Uani 1 1 d . . .
H29A H 0.1743 1.159 -0.0418 0.081 Uiso 1 1 calc R . .
H29B H 0.2012 1.0537 0.0026 0.081 Uiso 1 1 calc R . .
H29C H 0.1807 1.1342 0.0339 0.081 Uiso 1 1 calc R . .
C30 C 0.0911(2) 1.1564(4) -0.0114(3) 0.0562(15) Uani 1 1 d . . .
H30A H 0.1176 1.1715 0.0338 0.084 Uiso 1 1 calc R . .
H30B H 0.0681 1.1399 -0.0028 0.084 Uiso 1 1 calc R . .
H30C H 0.0832 1.2209 -0.0423 0.084 Uiso 1 1 calc R . .
C31 C 0.09052(14) 0.5150(3) 0.0850(3) 0.0367(12) Uani 1 1 d . . .
C32 C 0.07871(14) 0.5774(4) 0.1265(2) 0.0350(11) Uani 1 1 d . . .
C33 C 0.04467(14) 0.6472(4) 0.0809(3) 0.0351(11) Uani 1 1 d . . .
C34 C 0.03473(14) 0.6294(4) 0.0107(3) 0.0415(12) Uani 1 1 d . . .
C35 C 0.06349(17) 0.5478(4) 0.0134(3) 0.0435(13) Uani 1 1 d . . .
C36 C 0.1247(2) 0.4282(4) 0.1133(5) 0.089(3) Uani 1 1 d . . .
H36A H 0.1114 0.3552 0.1027 0.133 Uiso 1 1 calc R . .
H36B H 0.1435 0.4368 0.1647 0.133 Uiso 1 1 calc R . .
H36C H 0.1416 0.436 0.0911 0.133 Uiso 1 1 calc R . .
C37 C 0.0978(2) 0.5640(5) 0.2052(3) 0.0673(18) Uani 1 1 d . . .
H37A H 0.092 0.63 0.224 0.101 Uiso 1 1 calc R . .
H37B H 0.1288 0.5535 0.2288 0.101 Uiso 1 1 calc R . .
H37C H 0.0851 0.4998 0.2138 0.101 Uiso 1 1 calc R . .
C38 C 0.02233(19) 0.7276(5) 0.1032(4) 0.072(2) Uani 1 1 d . . .
H38A H 0.0378 0.731 0.1551 0.108 Uiso 1 1 calc R . .
H38B H -0.0071 0.7029 0.0848 0.108 Uiso 1 1 calc R . .
H38C H 0.0219 0.8008 0.0844 0.108 Uiso 1 1 calc R . .
C39 C -0.00160(18) 0.6840(6) -0.0545(4) 0.086(2) Uani 1 1 d . . .
H39A H -0.0267 0.6357 -0.0759 0.129 Uiso 1 1 calc R . .
H39B H 0.007 0.6976 -0.0887 0.129 Uiso 1 1 calc R . .
H39C H -0.0087 0.7539 -0.0412 0.129 Uiso 1 1 calc R . .
C40 C 0.0636(3) 0.4986(6) -0.0503(4) 0.097(3) Uani 1 1 d . . .
H40A H 0.0926 0.4752 -0.0354 0.145 Uiso 1 1 calc R . .
H40B H 0.0538 0.5543 -0.0876 0.145 Uiso 1 1 calc R . .
H40C H 0.0443 0.4351 -0.0684 0.145 Uiso 1 1 calc R . .
Ag1 Ag 0.194896(11) 0.72555(3) 0.10793(2) 0.04191(12) Uani 1 1 d . . .
N1 N 0.10030(10) 0.8666(3) 0.07595(17) 0.0232(7) Uani 1 1 d . . .
N2 N 0.24867(13) 0.6710(4) 0.0992(2) 0.0468(11) Uani 1 1 d . . .
H5A H 0.2464 0.7009 0.0598 0.07 Uiso 1 1 calc R . .
H5B H 0.2483 0.5963 0.096 0.07 Uiso 1 1 calc R . .
H5C H 0.2737 0.693 0.1382 0.07 Uiso 1 1 calc R . .
N12 N 0.17588(11) 0.9250(3) 0.09939(18) 0.0271(8) Uani 1 1 d . . .
H12 H 0.2005 0.9493 0.1071 0.033 Uiso 1 1 calc R . .
N13 N 0.15798(10) 0.7250(3) 0.16887(17) 0.0235(7) Uani 1 1 d . . .
H13 H 0.1761 0.6783 0.201 0.028 Uiso 1 1 calc R . .
N23 N 0.11950(10) 0.7273(3) 0.00506(17) 0.0234(7) Uani 1 1 d . . .
H23 H 0.1088 0.6873 -0.0366 0.028 Uiso 1 1 calc R . .
Ti1 Ti 0.15560(2) 0.88710(6) 0.16180(4) 0.02216(17) Uani 1 1 d . . .
Ti2 Ti 0.12134(2) 0.88909(6) 0.01327(4) 0.02281(17) Uani 1 1 d . . .
Ti3 Ti 0.10407(2) 0.70761(6) 0.07589(4) 0.02085(16) Uani 1 1 d . . .
C1 C 0.3210(10) 1.027(3) 0.0814(15) 0.071(8) Uani 0.52(2) 1 d PU A 1
F1 F 0.2946(10) 1.084(2) 0.0262(14) 0.134(12) Uani 0.52(2) 1 d P A 1
F2 F 0.3518(6) 1.0952(19) 0.1263(9) 0.102(6) Uani 0.52(2) 1 d P A 1
F3 F 0.3400(6) 0.963(2) 0.0544(15) 0.166(12) Uani 0.52(2) 1 d P A 1
O1 O 0.2743(12) 0.878(3) 0.0509(18) 0.085(9) Uani 0.52(2) 1 d P A 1
O2 O 0.3286(7) 0.8767(10) 0.1671(6) 0.107(6) Uani 0.52(2) 1 d P A 1
O3 O 0.2822(6) 1.0241(13) 0.1462(12) 0.084(5) Uani 0.52(2) 1 d P A 1
S1 S 0.2964(3) 0.9440(5) 0.1153(3) 0.0503(17) Uani 0.52(2) 1 d PU A 1
C1' C 0.3173(11) 1.064(3) 0.0588(18) 0.068(10) Uani 0.48(2) 1 d PU A 2
F1' F 0.2820(5) 1.1269(12) 0.0271(11) 0.067(4) Uani 0.48(2) 1 d P A 2
F2' F 0.3470(7) 1.1355(14) 0.0987(15) 0.105(7) Uani 0.48(2) 1 d P A 2
F3' F 0.3217(8) 1.031(2) 0.0070(13) 0.151(9) Uani 0.48(2) 1 d P A 2
O1' O 0.2664(11) 0.896(3) 0.056(2) 0.076(8) Uani 0.48(2) 1 d P A 2
O2' O 0.3540(7) 0.9056(13) 0.1387(15) 0.180(18) Uani 0.48(2) 1 d P A 2
O3' O 0.3017(10) 1.010(2) 0.1527(11) 0.120(9) Uani 0.48(2) 1 d P A 2
S1' S 0.3127(5) 0.9540(5) 0.1068(7) 0.084(4) Uani 0.48(2) 1 d PU A 2
C201 C 0 0.5938(7) 0.25 0.060(2) Uani 1 2 d SU . .
C202 C 0.0371(2) 0.6556(9) 0.2937(3) 0.085(2) Uani 1 1 d U . .
H202 H 0.0635 0.6195 0.3242 0.102 Uiso 1 1 calc R . .
C203 C 0.0350(4) 0.7692(11) 0.2922(6) 0.145(6) Uani 1 1 d U . .
H203 H 0.0597 0.8118 0.3227 0.175 Uiso 1 1 calc R . .
C204 C 0 0.8153(13) 0.25 0.183(10) Uani 1 2 d SU . .
H204 H 0 0.8935 0.25 0.22 Uiso 1 2 calc SR . .
C207 C 0 0.4707(9) 0.25 0.178(9) Uani 1 2 d S . .
H20D H -0.0289 0.4438 0.2162 0.267 Uiso 0.5 1 calc PR . .
H20E H 0.0092 0.4438 0.2975 0.267 Uiso 0.5 1 calc PR . .
H20F H 0.0197 0.4438 0.2363 0.267 Uiso 0.5 1 calc PR . .

loop_
_atom_site_aniso_label
_atom_site_aniso_U_11
_atom_site_aniso_U_22
_atom_site_aniso_U_33
_atom_site_aniso_U_23
_atom_site_aniso_U_13
_atom_site_aniso_U_12
C11 0.043(3) 0.040(3) 0.028(2) -0.015(2) 0.025(2) -0.013(2)
C12 0.036(3) 0.032(2) 0.030(3) -0.009(2) 0.018(2) 0.001(2)
C13 0.039(3) 0.021(2) 0.033(3) -0.0103(19) 0.019(2) -0.0070(19)
C14 0.026(2) 0.034(3) 0.024(2) -0.0105(19) 0.0069(19) -0.0034(19)
C15 0.041(3) 0.029(2) 0.021(2) -0.0114(19) 0.013(2) -0.008(2)
C16 0.063(4) 0.071(4) 0.060(4) -0.031(3) 0.046(3) -0.032(3)
C17 0.048(3) 0.060(4) 0.060(4) -0.009(3) 0.026(3) 0.018(3)
C18 0.074(4) 0.027(3) 0.061(4) -0.008(2) 0.039(3) -0.015(3)
C19 0.037(3) 0.052(3) 0.061(4) -0.022(3) 0.021(3) -0.011(2)
C20 0.077(4) 0.043(3) 0.026(3) 0.001(2) 0.016(3) 0.001(3)
C21 0.031(2) 0.035(3) 0.034(3) 0.014(2) 0.018(2) 0.009(2)
C22 0.039(3) 0.031(2) 0.025(2) 0.0068(19) 0.017(2) 0.006(2)
C23 0.035(2) 0.034(2) 0.028(2) 0.012(2) 0.021(2) 0.006(2)
C24 0.037(3) 0.031(2) 0.036(3) 0.018(2) 0.021(2) 0.004(2)
C25 0.042(3) 0.028(2) 0.034(3) 0.014(2) 0.022(2) 0.012(2)
C26 0.033(3) 0.059(4) 0.058(4) 0.019(3) 0.021(3) 0.012(2)
C27 0.066(4) 0.047(3) 0.032(3) 0.001(2) 0.017(3) -0.002(3)
C28 0.059(3) 0.059(3) 0.046(3) 0.015(3) 0.039(3) 0.017(3)
C29 0.048(3) 0.048(3) 0.061(4) 0.019(3) 0.025(3) -0.011(3)
C30 0.079(4) 0.033(3) 0.061(4) 0.003(3) 0.040(3) 0.017(3)
C31 0.027(2) 0.014(2) 0.069(4) 0.002(2) 0.025(2) -0.0060(18)
C32 0.035(3) 0.033(3) 0.037(3) 0.005(2) 0.019(2) -0.011(2)
C33 0.031(2) 0.029(2) 0.055(3) -0.003(2) 0.030(2) -0.0118(19)
C34 0.020(2) 0.038(3) 0.046(3) 0.010(2) 0.004(2) -0.010(2)
C35 0.055(3) 0.043(3) 0.046(3) -0.026(2) 0.037(3) -0.036(3)
C36 0.059(4) 0.029(3) 0.179(8) 0.009(4) 0.064(5) 0.001(3)
C37 0.075(4) 0.075(4) 0.045(4) 0.010(3) 0.027(3) -0.027(3)
C38 0.068(4) 0.045(3) 0.142(6) -0.017(4) 0.082(4) -0.013(3)
C39 0.040(3) 0.096(5) 0.070(4) 0.035(4) -0.006(3) -0.028(3)
C40 0.147(7) 0.086(5) 0.106(6) -0.069(5) 0.100(6) -0.078(5)
Ag1 0.0331(2) 0.0426(2) 0.0560(3) -0.00056(19) 0.02759(18) 0.00878(17)
N1 0.0191(17) 0.0258(19) 0.0280(19) -0.0019(15) 0.0147(15) -0.0017(14)
N2 0.042(2) 0.058(3) 0.050(3) 0.004(2) 0.031(2) 0.008(2)
N12 0.0278(19) 0.0252(18) 0.032(2) 0.0006(15) 0.0185(16) -0.0027(15)
N13 0.0225(17) 0.0250(17) 0.0243(18) 0.0011(15) 0.0133(15) 0.0026(15)
N23 0.0255(17) 0.0227(17) 0.0209(17) -0.0046(15) 0.0116(14) -0.0028(15)
Ti1 0.0258(4) 0.0199(4) 0.0238(4) -0.0043(3) 0.0152(3) -0.0045(3)
Ti2 0.0251(4) 0.0209(4) 0.0229(4) 0.0029(3) 0.0130(3) 0.0001(3)
Ti3 0.0218(4) 0.0195(4) 0.0223(4) -0.0023(3) 0.0124(3) -0.0040(3)
C1 0.077(11) 0.11(2) 0.058(15) -0.045(13) 0.057(12) -0.059(13)
F1 0.21(3) 0.097(17) 0.095(13) 0.023(14) 0.077(16) -0.040(19)
F2 0.079(8) 0.143(16) 0.080(9) -0.058(9) 0.040(7) -0.069(11)
F3 0.160(17) 0.193(19) 0.24(3) -0.139(18) 0.18(2) -0.073(14)
O1 0.14(2) 0.037(8) 0.051(8) -0.016(6) 0.028(10) 0.007(8)
O2 0.139(14) 0.072(8) 0.057(7) -0.003(5) 0.015(7) 0.024(8)
O3 0.136(13) 0.046(6) 0.138(12) -0.019(6) 0.118(12) -0.018(7)
S1 0.065(4) 0.036(2) 0.052(2) -0.0064(16) 0.032(2) -0.005(2)
C1' 0.061(14) 0.10(3) 0.07(2) -0.022(18) 0.052(17) -0.043(16)
F1' 0.047(6) 0.060(8) 0.071(7) 0.011(6) 0.015(5) -0.006(5)
F2' 0.070(7) 0.063(8) 0.17(2) -0.035(9) 0.058(12) -0.021(6)
F3' 0.166(17) 0.19(2) 0.174(18) -0.085(15) 0.139(16) -0.084(14)
O1' 0.084(11) 0.051(14) 0.079(12) -0.032(9) 0.033(9) -0.024(12)
O2' 0.114(14) 0.067(10) 0.17(2) -0.035(12) -0.056(14) 0.054(9)
O3' 0.18(2) 0.125(15) 0.067(10) -0.025(9) 0.073(14) -0.021(15)
S1' 0.077(6) 0.045(3) 0.072(5) -0.004(3) -0.001(4) -0.008(3)
C201 0.095(6) 0.057(5) 0.038(5) 0 0.043(5) 0
C202 0.049(4) 0.184(8) 0.027(3) -0.007(4) 0.024(3) 0.002(4)
C203 0.221(14) 0.190(9) 0.111(9) -0.105(9) 0.145(11) -0.165(11)
C204 0.44(3) 0.067(8) 0.17(2) 0 0.25(2) 0
C207 0.42(3) 0.050(7) 0.107(10) 0 0.164(15) 0

loop_
_atom_type_symbol
_atom_type_description
_atom_type_scat_dispersion_real
_atom_type_scat_dispersion_imag
_atom_type_scat_source
C C 0.0033 0.0016 'International Tables Vol C Tables 4.2.6.8 and 6.1.1.4'
H H 0 0 'International Tables Vol C Tables 4.2.6.8 and 6.1.1.4'
Ag Ag -0.8971 1.1015 'International Tables Vol C Tables 4.2.6.8 and 6.1.1.4'
F F 0.0171 0.0103 'International Tables Vol C Tables 4.2.6.8 and 6.1.1.4'
N N 0.0061 0.0033 'International Tables Vol C Tables 4.2.6.8 and 6.1.1.4'
O O 0.0106 0.006 'International Tables Vol C Tables 4.2.6.8 and 6.1.1.4'
S S 0.1246 0.1234 'International Tables Vol C Tables 4.2.6.8 and 6.1.1.4'
Ti Ti 0.2776 0.4457 'International Tables Vol C Tables 4.2.6.8 and 6.1.1.4'

loop_
_exptl_crystal_face_index_h
_exptl_crystal_face_index_k
_exptl_crystal_face_index_l
_exptl_crystal_face_perp_dist
0 1 -3 0.131
0 -1 2 0.011
1 6 6 0.067
-1 -6 -7 0.147
-3 0 1 0.055
4 0 -1 0.152

loop_
_geom_angle_atom_site_label_1
_geom_angle_atom_site_label_2
_geom_angle_atom_site_label_3
_geom_angle
_geom_angle_site_symmetry_1
_geom_angle_site_symmetry_3
C12 C11 C15 108.6(4) . .
C12 C11 C16 126.0(5) . .
C15 C11 C16 125.4(5) . .
C12 C11 Ti1 72.4(2) . .
C15 C11 Ti1 74.3(2) . .
C16 C11 Ti1 120.9(3) . .
C11 C12 C13 107.9(4) . .
C11 C12 C17 126.3(4) . .
C13 C12 C17 125.6(4) . .
C11 C12 Ti1 72.6(2) . .
C13 C12 Ti1 74.2(2) . .
C17 C12 Ti1 122.6(3) . .
C14 C13 C12 108.0(4) . .
C14 C13 C18 125.4(4) . .
C12 C13 C18 126.6(4) . .
C14 C13 Ti1 73.2(2) . .
C12 C13 Ti1 71.0(2) . .
C18 C13 Ti1 123.7(3) . .
C13 C14 C15 108.6(4) . .
C13 C14 C19 125.4(4) . .
C15 C14 C19 126.0(4) . .
C13 C14 Ti1 72.4(2) . .
C15 C14 Ti1 72.5(2) . .
C19 C14 Ti1 121.5(3) . .
C14 C15 C11 107.1(4) . .
C14 C15 C20 126.1(4) . .
C11 C15 C20 126.7(4) . .
C14 C15 Ti1 73.0(2) . .
C11 C15 Ti1 70.9(2) . .
C20 C15 Ti1 124.5(3) . .
C22 C21 C25 107.9(4) . .
C22 C21 C26 127.0(4) . .
C25 C21 C26 125.1(4) . .
C22 C21 Ti2 74.3(2) . .
C25 C21 Ti2 72.5(2) . .
C26 C21 Ti2 120.3(3) . .
C23 C22 C21 108.2(4) . .
C23 C22 C27 125.5(4) . .
C21 C22 C27 126.3(4) . .
C23 C22 Ti2 73.1(2) . .
C21 C22 Ti2 70.8(2) . .
C27 C22 Ti2 124.1(3) . .
C22 C23 C24 108.0(4) . .
C22 C23 C28 127.0(4) . .
C24 C23 C28 125.0(4) . .
C22 C23 Ti2 72.3(2) . .
C24 C23 Ti2 72.4(2) . .
C28 C23 Ti2 122.1(3) . .
C25 C24 C23 108.1(4) . .
C25 C24 C29 125.8(4) . .
C23 C24 C29 126.1(4) . .
C25 C24 Ti2 71.0(2) . .
C23 C24 Ti2 72.9(2) . .
C29 C24 Ti2 124.2(3) . .
C24 C25 C21 107.9(4) . .
C24 C25 C30 125.8(5) . .
C21 C25 C30 126.3(4) . .
C24 C25 Ti2 74.1(2) . .
C21 C25 Ti2 72.0(2) . .
C30 C25 Ti2 120.2(3) . .
C35 C31 C32 107.6(4) . .
C35 C31 C36 127.2(6) . .
C32 C31 C36 125.1(5) . .
C35 C31 Ti3 71.8(2) . .
C32 C31 Ti3 71.8(2) . .
C36 C31 Ti3 123.3(3) . .
C33 C32 C31 108.3(4) . .
C33 C32 C37 126.4(5) . .
C31 C32 C37 125.2(5) . .
C33 C32 Ti3 71.5(2) . .
C31 C32 Ti3 73.8(2) . .
C37 C32 Ti3 123.7(3) . .
C32 C33 C34 108.4(4) . .
C32 C33 C38 125.6(5) . .
C34 C33 C38 126.0(5) . .
C32 C33 Ti3 74.2(2) . .
C34 C33 Ti3 72.8(2) . .
C38 C33 Ti3 119.3(3) . .
C33 C34 C35 107.7(4) . .
C33 C34 C39 124.9(5) . .
C35 C34 C39 127.3(6) . .
C33 C34 Ti3 72.3(2) . .
C35 C34 Ti3 73.6(2) . .
C39 C34 Ti3 122.2(3) . .
C31 C35 C34 108.0(4) . .
C31 C35 C40 125.6(6) . .
C34 C35 C40 126.3(6) . .
C31 C35 Ti3 74.0(2) . .
C34 C35 Ti3 71.5(2) . .
C40 C35 Ti3 123.0(3) . .
N2 Ag1 N13 150.01(14) . .
N2 Ag1 N23 122.76(14) . .
N13 Ag1 N23 80.12(11) . .
N2 Ag1 N12 121.09(14) . .
N13 Ag1 N12 79.90(11) . .
N23 Ag1 N12 77.93(11) . .
N2 Ag1 Ti1 150.65(12) . .
N13 Ag1 Ti1 40.59(8) . .
N23 Ag1 Ti1 79.92(8) . .
N12 Ag1 Ti1 39.70(8) . .
N2 Ag1 Ti3 153.09(12) . .
N13 Ag1 Ti3 40.73(8) . .
N23 Ag1 Ti3 39.79(7) . .
N12 Ag1 Ti3 79.78(8) . .
Ti1 Ag1 Ti3 56.24(2) . .
N2 Ag1 Ti2 129.62(11) . .
N13 Ag1 Ti2 80.34(8) . .
N23 Ag1 Ti2 39.25(8) . .
N12 Ag1 Ti2 38.90(8) . .
Ti1 Ag1 Ti2 55.12(2) . .
Ti3 Ag1 Ti2 55.26(2) . .
Ti1 N1 Ti2 94.58(14) . .
Ti1 N1 Ti3 95.20(14) . .
Ti2 N1 Ti3 94.84(14) . .
Ti1 N12 Ti2 93.63(15) . .
Ti1 N12 Ag1 85.04(12) . .
Ti2 N12 Ag1 87.68(12) . .
Ti1 N13 Ti3 92.59(14) . .
Ti1 N13 Ag1 88.07(12) . .
Ti3 N13 Ag1 87.97(12) . .
Ti3 N23 Ti2 93.34(14) . .
Ti3 N23 Ag1 85.16(12) . .
Ti2 N23 Ag1 87.52(12) . .
N1 Ti1 N12 85.80(14) . .
N1 Ti1 N13 85.96(13) . .
N12 Ti1 N13 105.99(14) . .
N1 Ti1 C12 104.96(15) . .
N12 Ti1 C12 116.33(15) . .
N13 Ti1 C12 136.75(15) . .
N1 Ti1 C11 112.72(15) . .
N12 Ti1 C11 147.49(15) . .
N13 Ti1 C11 101.93(15) . .
C12 Ti1 C11 35.05(16) . .
N1 Ti1 C13 127.79(15) . .
N12 Ti1 C13 89.77(15) . .
N13 Ti1 C13 144.27(15) . .
C12 Ti1 C13 34.78(15) . .
C11 Ti1 C13 57.73(15) . .
N1 Ti1 C15 144.45(15) . .
N12 Ti1 C15 129.30(15) . .
N13 Ti1 C15 88.64(14) . .
C12 Ti1 C15 58.11(15) . .
C11 Ti1 C15 34.86(16) . .
C13 Ti1 C15 57.53(15) . .
N1 Ti1 C14 161.61(14) . .
N12 Ti1 C14 96.58(15) . .
N13 Ti1 C14 110.67(14) . .
C12 Ti1 C14 57.65(15) . .
C11 Ti1 C14 57.51(15) . .
C13 Ti1 C14 34.36(15) . .
C15 Ti1 C14 34.47(15) . .
N1 Ti1 Ti2 42.72(10) . .
N12 Ti1 Ti2 43.35(10) . .
N13 Ti1 Ti2 94.29(10) . .
C12 Ti1 Ti2 122.32(11) . .
C11 Ti1 Ti2 149.76(12) . .
C13 Ti1 Ti2 117.99(11) . .
C15 Ti1 Ti2 172.63(11) . .
C14 Ti1 Ti2 138.45(11) . .
N1 Ti1 Ti3 42.43(10) . .
N12 Ti1 Ti3 94.20(10) . .
N13 Ti1 Ti3 43.79(10) . .
C12 Ti1 Ti3 135.30(11) . .
C11 Ti1 Ti3 117.66(11) . .
C13 Ti1 Ti3 168.83(11) . .
C15 Ti1 Ti3 125.67(11) . .
C14 Ti1 Ti3 154.36(11) . .
Ti2 Ti1 Ti3 59.99(3) . .
N1 Ti1 Ag1 89.99(10) . .
N12 Ti1 Ag1 55.26(10) . .
N13 Ti1 Ag1 51.34(9) . .
C12 Ti1 Ag1 162.75(11) . .
C11 Ti1 Ag1 144.89(13) . .
C13 Ti1 Ag1 128.28(11) . .
C15 Ti1 Ag1 113.47(11) . .
C14 Ti1 Ag1 106.40(11) . .
Ti2 Ti1 Ag1 63.87(2) . .
Ti3 Ti1 Ag1 61.90(2) . .
N1 Ti2 N12 85.45(14) . .
N1 Ti2 N23 85.34(13) . .
N12 Ti2 N23 106.28(14) . .
N1 Ti2 C21 107.14(15) . .
N12 Ti2 C21 139.40(15) . .
N23 Ti2 C21 112.99(15) . .
N1 Ti2 C25 111.30(15) . .
N12 Ti2 C25 103.91(15) . .
N23 Ti2 C25 146.53(15) . .
C21 Ti2 C25 35.49(16) . .
N1 Ti2 C22 132.34(15) . .
N12 Ti2 C22 140.97(15) . .
N23 Ti2 C22 88.86(14) . .
C21 Ti2 C22 34.96(15) . .
C25 Ti2 C22 58.25(15) . .
N1 Ti2 C24 141.27(15) . .
N12 Ti2 C24 87.49(15) . .
N23 Ti2 C24 133.02(15) . .
C21 Ti2 C24 58.28(15) . .
C25 Ti2 C24 34.88(15) . .
C22 Ti2 C24 57.65(16) . .
N1 Ti2 C23 165.19(14) . .
N12 Ti2 C23 106.58(15) . .
N23 Ti2 C23 99.10(15) . .
C21 Ti2 C23 58.10(15) . .
C25 Ti2 C23 58.08(15) . .
C22 Ti2 C23 34.55(15) . .
C24 Ti2 C23 34.68(15) . .
N1 Ti2 Ti1 42.70(10) . .
N12 Ti2 Ti1 43.02(10) . .
N23 Ti2 Ti1 94.10(10) . .
C21 Ti2 Ti1 139.02(12) . .
C25 Ti2 Ti1 118.04(12) . .
C22 Ti2 Ti1 173.74(11) . .
C24 Ti2 Ti1 122.85(12) . .
C23 Ti2 Ti1 149.48(11) . .
N1 Ti2 Ti3 42.60(10) . .
N12 Ti2 Ti3 94.17(10) . .
N23 Ti2 Ti3 43.01(9) . .
C21 Ti2 Ti3 121.51(11) . .
C25 Ti2 Ti3 147.33(11) . .
C22 Ti2 Ti3 119.58(11) . .
C24 Ti2 Ti3 176.02(12) . .
C23 Ti2 Ti3 141.40(11) . .
Ti1 Ti2 Ti3 60.26(3) . .
N1 Ti2 Ag1 87.63(10) . .
N12 Ti2 Ag1 53.42(10) . .
N23 Ti2 Ag1 53.23(9) . .
C21 Ti2 Ag1 159.77(12) . .
C25 Ti2 Ag1 150.42(12) . .
C22 Ti2 Ag1 124.90(11) . .
C24 Ti2 Ag1 117.67(11) . .
C23 Ti2 Ag1 106.39(10) . .
Ti1 Ti2 Ag1 61.01(2) . .
Ti3 Ti2 Ag1 60.97(2) . .
N1 Ti3 N23 85.95(14) . .
N1 Ti3 N13 85.74(14) . .
N23 Ti3 N13 105.75(13) . .
N1 Ti3 C33 103.98(15) . .
N23 Ti3 C33 138.28(16) . .
N13 Ti3 C33 115.23(16) . .
N1 Ti3 C34 110.25(15) . .
N23 Ti3 C34 103.52(16) . .
N13 Ti3 C34 147.51(16) . .
C33 Ti3 C34 34.87(17) . .
N1 Ti3 C35 141.80(18) . .
N23 Ti3 C35 89.42(15) . .
N13 Ti3 C35 131.74(18) . .
C33 Ti3 C35 57.73(16) . .
C34 Ti3 C35 34.87(17) . .
N1 Ti3 C32 127.77(15) . .
N23 Ti3 C32 144.20(15) . .
N13 Ti3 C32 90.25(14) . .
C33 Ti3 C32 34.36(16) . .
C34 Ti3 C32 57.45(16) . .
C35 Ti3 C32 57.23(16) . .
N1 Ti3 C31 160.95(15) . .
N23 Ti3 C31 110.27(16) . .
N13 Ti3 C31 98.77(15) . .
C33 Ti3 C31 57.32(15) . .
C34 Ti3 C31 57.40(15) . .
C35 Ti3 C31 34.20(17) . .
C32 Ti3 C31 34.43(16) . .
N1 Ti3 Ti2 42.57(10) . .
N23 Ti3 Ti2 43.65(10) . .
N13 Ti3 Ti2 93.93(10) . .
C33 Ti3 Ti2 135.43(12) . .
C34 Ti3 Ti2 117.18(12) . .
C35 Ti3 Ti2 125.11(12) . .
C32 Ti3 Ti2 168.88(12) . .
C31 Ti3 Ti2 153.63(13) . .
N1 Ti3 Ti1 42.37(10) . .
N23 Ti3 Ti1 94.15(10) . .
N13 Ti3 Ti1 43.62(10) . .
C33 Ti3 Ti1 120.64(12) . .
C34 Ti3 Ti1 146.62(13) . .
C35 Ti3 Ti1 174.89(13) . .
C32 Ti3 Ti1 118.39(12) . .
C31 Ti3 Ti1 140.71(13) . .
Ti2 Ti3 Ti1 59.74(3) . .
N1 Ti3 Ag1 89.91(9) . .
N23 Ti3 Ag1 55.05(9) . .
N13 Ti3 Ag1 51.31(9) . .
C33 Ti3 Ag1 160.48(12) . .
C34 Ti3 Ag1 150.42(14) . .
C35 Ti3 Ag1 117.83(13) . .
C32 Ti3 Ag1 126.16(12) . .
C31 Ti3 Ag1 107.41(10) . .
Ti2 Ti3 Ag1 63.77(2) . .
Ti1 Ti3 Ag1 61.86(2) . .
F1 C1 F2 107(3) . .
F1 C1 F3 101(2) . .
F2 C1 F3 105(2) . .
F1 C1 S1 114(2) . .
F2 C1 S1 117.5(17) . .
F3 C1 S1 111(2) . .
O2 S1 O3 111.5(11) . .
O2 S1 O1 106.0(15) . .
O3 S1 O1 133.4(18) . .
O2 S1 C1 106.3(14) . .
O3 S1 C1 102.3(12) . .
O1 S1 C1 92.5(17) . .
F3' C1' F2' 111(2) . .
F3' C1' F1' 104(3) . .
F2' C1' F1' 102(3) . .
F3' C1' S1' 113(3) . .
F2' C1' S1' 114(2) . .
F1' C1' S1' 112.0(17) . .
O2' S1' O3' 117.6(15) . .
O2' S1' O1' 128.3(16) . .
O3' S1' O1' 96.7(19) . .
O2' S1' C1' 101.3(18) . .
O3' S1' C1' 102.9(16) . .
O1' S1' C1' 107.5(19) . .
C202 C201 C202 115.3(9) . 2
C202 C201 C207 122.3(5) . .
C202 C201 C207 122.3(5) 2 .
C203 C202 C201 119.8(8) . .
C204 C203 C202 119.0(11) . .
C203 C204 C203 127.0(18) . 2

loop_
_geom_bond_atom_site_label_1
_geom_bond_atom_site_label_2
_geom_bond_distance
_geom_bond_site_symmetry_2
C11 C12 1.425(6) .
C11 C15 1.432(6) .
C11 C16 1.506(7) .
C11 Ti1 2.367(4) .
C12 C13 1.426(6) .
C12 C17 1.520(7) .
C12 Ti1 2.364(4) .
C13 C14 1.424(6) .
C13 C18 1.518(6) .
C13 Ti1 2.406(4) .
C14 C15 1.430(6) .
C14 C19 1.505(6) .
C14 Ti1 2.417(4) .
C15 C20 1.506(6) .
C15 Ti1 2.411(4) .
C21 C22 1.426(6) .
C21 C25 1.435(6) .
C21 C26 1.521(6) .
C21 Ti2 2.350(4) .
C22 C23 1.426(6) .
C22 C27 1.511(7) .
C22 Ti2 2.395(4) .
C23 C24 1.432(6) .
C23 C28 1.512(6) .
C23 Ti2 2.405(4) .
C24 C25 1.426(6) .
C24 C29 1.512(7) .
C24 Ti2 2.398(4) .
C25 C30 1.516(7) .
C25 Ti2 2.357(4) .
C31 C35 1.418(7) .
C31 C32 1.427(7) .
C31 C36 1.502(7) .
C31 Ti3 2.424(4) .
C32 C33 1.407(7) .
C32 C37 1.511(7) .
C32 Ti3 2.397(4) .
C33 C34 1.418(7) .
C33 C38 1.520(7) .
C33 Ti3 2.363(4) .
C34 C35 1.428(7) .
C34 C39 1.511(7) .
C34 Ti3 2.369(4) .
C35 C40 1.539(7) .
C35 Ti3 2.396(4) .
Ag1 N2 2.190(4) .
Ag1 N13 2.371(3) .
Ag1 N23 2.497(3) .
Ag1 N12 2.503(3) .
Ag1 Ti1 3.0344(8) .
Ag1 Ti3 3.0356(9) .
Ag1 Ti2 3.1144(9) .
N1 Ti1 1.936(3) .
N1 Ti2 1.937(3) .
N1 Ti3 1.938(3) .
N12 Ti1 1.945(3) .
N12 Ti2 1.957(4) .
N13 Ti1 1.976(3) .
N13 Ti3 1.982(3) .
N23 Ti3 1.950(3) .
N23 Ti2 1.973(3) .
Ti1 Ti2 2.8457(11) .
Ti1 Ti3 2.8607(10) .
Ti2 Ti3 2.8530(10) .
C1 F1 1.29(4) .
C1 F2 1.33(3) .
C1 F3 1.38(3) .
C1 S1 1.769(19) .
O1 S1 1.46(3) .
O2 S1 1.402(14) .
O3 S1 1.439(15) .
C1' F3' 1.31(4) .
C1' F2' 1.31(4) .
C1' F1' 1.34(5) .
C1' S1' 1.77(3) .
O1' S1' 1.63(3) .
O2' S1' 1.422(18) .
O3' S1' 1.448(19) .
C201 C202 1.405(9) .
C201 C202 1.405(9) 2
C201 C207 1.497(13) .
C202 C203 1.382(14) .
C203 C204 1.257(17) .
C204 C203 1.257(17) 2
